data_4021409
loop_
_publ_author_name
'Shoko Yamazaki'
'Yuko Iwata'

_publ_section_title
;
 Catalytic Enantioselective Friedel-Crafts/Michael
 Addition Reactions of Indoles to Ethenetricarboxylates
;
_journal_name_full 'Journal of Organic Chemistry'
_journal_page_first 739
_journal_page_last 743
_journal_paper_doi 10.1021/jo052041p
_journal_volume 71
_journal_year 2006
_chemical_compound_source 'Local laboratory'
_chemical_formula_moiety 'C22 H27 Br N2 O5 '
_chemical_formula_sum 'C22 H27 Br N2 O5'
_chemical_formula_weight 479.376
_chemical_name_systematic
;
 ?
;
_space_group_IT_number 4
_symmetry_cell_setting monoclinic
_symmetry_space_group_name_Hall 'P 2yb'
_symmetry_space_group_name_H-M 'P 1 21 1'
_audit_creation_method maXus
_cell_angle_alpha 90.00
_cell_angle_beta 100.242(3)
_cell_angle_gamma 90.00
_cell_formula_units_Z 2
_cell_length_a 8.0060(5)
_cell_length_b 11.1950(8)
_cell_length_c 13.0820(11)
_cell_measurement_temperature 298
_cell_volume 1153.82(15)
_computing_cell_refinement Scalepack(HKL)
_computing_data_collection 'DIP Image plate'
_computing_data_reduction 'maXus (Mackay et al., 1999)'
_computing_structure_refinement 'SHELXL-97 (Sheldrick, 1997)'
_diffrn_measured_fraction_theta_full 0.823
_diffrn_measured_fraction_theta_max 0.823
_diffrn_measurement_device 'DIP Image plate'
_diffrn_measurement_method IP
_diffrn_orient_matrix_type X=UH
_diffrn_orient_matrix_UB_11 -0.04328
_diffrn_orient_matrix_UB_12 -0.11873
_diffrn_orient_matrix_UB_13 0.01278
_diffrn_orient_matrix_UB_21 0.03211
_diffrn_orient_matrix_UB_22 -0.00272
_diffrn_orient_matrix_UB_23 0.08343
_diffrn_orient_matrix_UB_31 -0.07114
_diffrn_orient_matrix_UB_32 0.01424
_diffrn_orient_matrix_UB_33 0.02784
_diffrn_radiation_source 'fine-focus sealed tube'
_diffrn_radiation_type ' MoK\a'
_diffrn_radiation_wavelength_id all
_diffrn_reflns_limit_h_max 9
_diffrn_reflns_limit_h_min -9
_diffrn_reflns_limit_k_max 13
_diffrn_reflns_limit_k_min -13
_diffrn_reflns_limit_l_max 15
_diffrn_reflns_limit_l_min -15
_diffrn_reflns_number 3833
_diffrn_reflns_theta_full 25.66
_diffrn_reflns_theta_max 25.66
_diffrn_reflns_theta_min 3.64
_exptl_absorpt_coefficient_mu 1.815
_exptl_absorpt_correction_T_max 0.170
_exptl_absorpt_correction_T_min 0.273
_exptl_absorpt_correction_type sphere
_exptl_absorpt_process_details
;
Sphere (Maslen, 1992)
;
_exptl_crystal_colour Colourless
_exptl_crystal_density_diffrn 1.380
_exptl_crystal_density_method 'not measured'
_exptl_crystal_description Cube
_refine_diff_density_max 0.438
_refine_diff_density_min -0.385
_refine_diff_density_rms 0.057
_refine_ls_abs_structure_details 'Flack H D (1983), Acta Cryst. A39, 876-881'
_refine_ls_abs_structure_Flack 0.031(13)
_refine_ls_extinction_coef 0.035(4)
_refine_ls_extinction_expression Fc^*^=kFc[1+0.001xFc^2^\l^3^/sin(2\q)]^-1/4^
_refine_ls_extinction_method SHELXL
_refine_ls_goodness_of_fit_ref 1.025
_refine_ls_hydrogen_treatment refxyz
_refine_ls_matrix_type full
_refine_ls_number_parameters 272
_refine_ls_number_reflns 3210
_refine_ls_number_restraints 1
_refine_ls_restrained_S_all 1.025
_refine_ls_R_factor_all 0.0542
_refine_ls_R_factor_gt 0.0478
_refine_ls_shift/su_max 0.000
_refine_ls_shift/su_mean 0.000
_refine_ls_structure_factor_coef Fsqd
_refine_ls_weighting_details 'calc w=1/[\s^2^(Fo^2^)+(0.0812P)^2^+0.3621P] where P=(Fo^2^+2Fc^2^)/3'
_refine_ls_weighting_scheme calc
_refine_ls_wR_factor_gt 0.1279
_refine_ls_wR_factor_ref 0.1351
_reflns_number_gt 2836
_reflns_number_total 3210
_reflns_threshold_expression >2sigma(I)
_cod_data_source_file jo052041psi20050929_115044.cif
_cod_depositor_comments
;
The following automatic conversions were performed:
'_symmetry_cell_setting' value 'Monoclinic' changed to 'monoclinic'
according to '/home/saulius/struct/CIF-dictionaries/cif_core.dic'
dictionary named 'cif_core.dic' version 2.4.1 from 2010-06-29.

Automatic conversion script
Id: cif_fix_enum 1527 2010-12-29 10:47:43Z saulius 
;
_cod_original_sg_symbol_H-M 'P 21          '
_cod_original_formula_sum 'C22 H27 Br N2 O5 '
_cod_database_code 4021409

loop_
_symmetry_equiv_pos_as_xyz
+X,+Y,+Z
'-X,+Y+ 1/2,-Z'

loop_
_atom_site_label
_atom_site_type_symbol
_atom_site_fract_x
_atom_site_fract_y
_atom_site_fract_z
_atom_site_U_iso_or_equiv
_atom_site_adp_type
_atom_site_occupancy
_atom_site_symmetry_multiplicity
_atom_site_calc_flag
_atom_site_refinement_flags
Br1 Br 0.44025(11) 0.81040(7) 0.52768(6) 0.1055(3) Uani 1 1 d .
O2 O 0.0889(4) 0.2745(3) 0.0932(3) 0.0740(10) Uani 1 1 d .
C3 C 0.2100(6) 0.3277(4) 0.1463(3) 0.0554(10) Uani 1 1 d .
C4 C 0.1593(5) 0.5346(3) 0.1988(3) 0.0486(8) Uani 1 1 d .
N5 N 0.3702(5) 0.3213(3) 0.1290(3) 0.0570(8) Uani 1 1 d .
O6 O 0.1388(5) 0.1769(3) 0.3251(4) 0.0794(11) Uani 1 1 d .
N7 N 0.0796(6) 0.6951(4) 0.0993(3) 0.0679(10) Uani 1 1 d .
C8 C -0.0248(6) 0.4402(3) 0.3588(4) 0.0568(10) Uani 1 1 d .
C9 C 0.0123(7) 0.2335(4) 0.2976(4) 0.0564(10) Uani 1 1 d .
C10 C 0.1731(5) 0.4064(3) 0.2356(3) 0.0479(8) Uani 1 1 d .
C11 C 0.2960(6) 0.6618(4) 0.3598(4) 0.0565(9) Uani 1 1 d .
O12 O -0.1460(5) 0.1927(3) 0.2896(4) 0.0736(10) Uani 1 1 d .
C13 C 0.0069(5) 0.3644(3) 0.2673(4) 0.0500(9) Uani 1 1 d .
O14 O 0.0609(6) 0.4365(4) 0.4433(3) 0.0890(12) Uani 1 1 d .
O15 O -0.1497(6) 0.5165(3) 0.3317(3) 0.0786(11) Uani 1 1 d .
C16 C 0.1843(8) 0.8572(4) 0.2260(5) 0.0704(14) Uani 1 1 d .
C17 C 0.5116(6) 0.3954(4) 0.1786(4) 0.0570(10) Uani 1 1 d .
C18 C 0.0791(6) 0.5742(4) 0.1034(4) 0.0604(10) Uani 1 1 d .
C19 C 0.2122(5) 0.6400(3) 0.2589(3) 0.0489(8) Uani 1 1 d .
C20 C 0.3240(7) 0.7797(4) 0.3918(4) 0.0681(12) Uani 1 1 d .
C21 C 0.1582(7) 0.7387(4) 0.1924(4) 0.0593(11) Uani 1 1 d .
C22 C 0.4079(8) 0.2498(4) 0.0418(4) 0.0712(14) Uani 1 1 d .
C23 C 0.5672(7) 0.4789(4) 0.0990(4) 0.0686(12) Uani 1 1 d .
C24 C 0.4625(9) 0.3310(6) -0.0392(5) 0.0838(16) Uani 1 1 d .
C25 C 0.6072(8) 0.4109(5) 0.0076(5) 0.0796(15) Uani 1 1 d .
C26 C 0.2679(8) 0.8759(4) 0.3263(5) 0.0744(14) Uani 1 1 d .
C27 C -0.1688(9) 0.0697(5) 0.3180(7) 0.092(2) Uani 1 1 d .
C29 C -0.3442(10) 0.0379(6) 0.2924(9) 0.109(3) Uani 1 1 d .
C30 C -0.1860(14) 0.6035(7) 0.4090(6) 0.113(3) Uani 1 1 d .
C32 C -0.1985(18) 0.7184(7) 0.3675(10) 0.141(5) Uani 1 1 d .
H7 H 0.0290 0.7356 0.0368 0.081 Uiso 1 1 d R
H10 H 0.2635 0.3862 0.2951 0.057 Uiso 1 1 d R
H11 H 0.3341 0.6067 0.4101 0.068 Uiso 1 1 d R
H13 H -0.0845 0.3913 0.2120 0.060 Uiso 1 1 d R
H16 H 0.1363 0.9229 0.1786 0.084 Uiso 1 1 d R
H17A H 0.4663 0.4092 0.2401 0.068 Uiso 1 1 d R
H17B H 0.6004 0.3353 0.1968 0.068 Uiso 1 1 d R
H18 H 0.0387 0.5175 0.0444 0.072 Uiso 1 1 d R
H22A H 0.5332 0.1901 0.0775 0.085 Uiso 1 1 d R
H22B H 0.3222 0.2059 0.0088 0.085 Uiso 1 1 d R
H23A H 0.4766 0.5334 0.0736 0.082 Uiso 1 1 d R
H23B H 0.6656 0.5231 0.1306 0.082 Uiso 1 1 d R
H24A H 0.4986 0.2829 -0.0919 0.101 Uiso 1 1 d R
H24B H 0.3686 0.3801 -0.0699 0.101 Uiso 1 1 d R
H25A H 0.6291 0.4667 -0.0442 0.096 Uiso 1 1 d R
H25B H 0.7064 0.3630 0.0300 0.096 Uiso 1 1 d R
H26 H 0.3052 0.9645 0.3369 0.089 Uiso 1 1 d R
H27A H -0.1030 0.0181 0.2820 0.111 Uiso 1 1 d R
H27B H -0.1325 0.0607 0.3916 0.111 Uiso 1 1 d R
H29A H -0.3607 -0.0434 0.3116 0.131 Uiso 1 1 d R
H29B H -0.3803 0.0471 0.2188 0.131 Uiso 1 1 d R
H29C H -0.4098 0.0898 0.3283 0.131 Uiso 1 1 d R
H30A H -0.2886 0.5817 0.4328 0.135 Uiso 1 1 d R
H30B H -0.0931 0.6031 0.4666 0.135 Uiso 1 1 d R
H32A H -0.2206 0.7763 0.4176 0.170 Uiso 1 1 d R
H32B H -0.2911 0.7176 0.3097 0.170 Uiso 1 1 d R
H32C H -0.0956 0.7391 0.3436 0.170 Uiso 1 1 d R

loop_
_atom_site_aniso_label
_atom_site_aniso_U_11
_atom_site_aniso_U_22
_atom_site_aniso_U_33
_atom_site_aniso_U_23
_atom_site_aniso_U_13
_atom_site_aniso_U_12
Br1 0.1359(6) 0.1030(5) 0.0699(4) -0.0294(3) -0.0029(3) -0.0327(4)
O2 0.071(2) 0.089(2) 0.058(2) -0.0278(16) 0.0014(16) -0.0146(15)
C3 0.065(3) 0.053(2) 0.044(2) -0.0052(16) 0.0017(18) -0.0019(17)
C4 0.055(2) 0.0481(18) 0.040(2) -0.0004(14) 0.0013(16) 0.0010(15)
N5 0.064(2) 0.0507(18) 0.056(2) -0.0104(16) 0.0098(15) -0.0005(15)
O6 0.071(2) 0.0612(18) 0.101(3) 0.0165(18) 0.001(2) 0.0051(15)
N7 0.076(2) 0.070(2) 0.052(2) 0.0201(17) -0.0037(19) 0.0021(18)
C8 0.069(3) 0.051(2) 0.052(3) 0.0004(16) 0.014(2) -0.0005(17)
C9 0.065(3) 0.047(2) 0.056(3) 0.0040(17) 0.006(2) -0.0026(17)
C10 0.054(2) 0.0496(19) 0.037(2) -0.0005(14) 0.0000(15) -0.0015(15)
C11 0.065(3) 0.055(2) 0.048(2) -0.0015(16) 0.0059(19) -0.0045(17)
O12 0.069(2) 0.0593(18) 0.090(3) 0.0136(16) 0.0081(18) -0.0068(14)
C13 0.053(2) 0.0488(19) 0.046(2) -0.0017(15) 0.0024(18) -0.0035(14)
O14 0.107(3) 0.102(3) 0.051(2) -0.0144(19) -0.004(2) 0.022(2)
O15 0.098(3) 0.078(2) 0.060(2) -0.0087(16) 0.0121(19) 0.0301(19)
C16 0.077(3) 0.051(2) 0.086(4) 0.011(2) 0.024(3) 0.0059(19)
C17 0.057(3) 0.062(2) 0.050(2) 0.0004(17) 0.0068(18) -0.0009(17)
C18 0.069(3) 0.068(3) 0.039(2) 0.0016(17) -0.0040(18) -0.0004(18)
C19 0.053(2) 0.0475(19) 0.044(2) 0.0016(15) 0.0037(16) -0.0026(14)
C20 0.077(3) 0.061(3) 0.068(3) -0.016(2) 0.018(2) -0.014(2)
C21 0.067(3) 0.053(2) 0.058(3) 0.0096(18) 0.010(2) 0.0008(18)
C22 0.091(4) 0.060(3) 0.066(3) -0.020(2) 0.024(3) 0.000(2)
C23 0.081(3) 0.057(2) 0.068(3) 0.003(2) 0.013(2) -0.003(2)
C24 0.110(5) 0.086(4) 0.059(3) -0.010(3) 0.023(3) 0.001(3)
C25 0.084(4) 0.082(3) 0.078(4) 0.006(3) 0.029(3) 0.003(3)
C26 0.088(4) 0.053(3) 0.087(4) -0.010(2) 0.029(3) -0.003(2)
C27 0.085(4) 0.064(3) 0.123(6) 0.024(3) 0.007(4) -0.012(2)
C29 0.095(5) 0.075(4) 0.151(8) 0.003(4) 0.009(5) -0.020(3)
C30 0.163(8) 0.104(5) 0.075(4) -0.018(4) 0.032(5) 0.056(5)
C32 0.208(12) 0.084(5) 0.155(11) -0.037(5) 0.096(10) 0.001(5)

loop_
_atom_type_symbol
_atom_type_description
_atom_type_scat_dispersion_real
_atom_type_scat_dispersion_imag
_atom_type_scat_source
C C 0.0033 0.0016 'International Tables Vol C Tables 4.2.6.8 and 6.1.1.4'
H H 0.0000 0.0000 'International Tables Vol C Tables 4.2.6.8 and 6.1.1.4'
N N 0.0061 0.0033 'International Tables Vol C Tables 4.2.6.8 and 6.1.1.4'
O O 0.0106 0.0060 'International Tables Vol C Tables 4.2.6.8 and 6.1.1.4'
Br Br -0.2901 2.4595 'International Tables Vol C Tables 4.2.6.8 and 6.1.1.4'

loop_
_diffrn_radiation_wavelength
0.71073

loop_
_geom_angle_atom_site_label_1
_geom_angle_atom_site_label_2
_geom_angle_atom_site_label_3
_geom_angle
O2 C3 N5 123.7(4)
O2 C3 C10 117.7(4)
N5 C3 C10 118.5(4)
C18 C4 C19 106.1(4)
C18 C4 C10 126.3(4)
C19 C4 C10 127.3(4)
C3 N5 C17 125.7(3)
C3 N5 C22 119.6(4)
C17 N5 C22 113.9(4)
C18 N7 C21 109.1(4)
O14 C8 O15 123.8(4)
O14 C8 C13 124.0(4)
O15 C8 C13 112.0(4)
O6 C9 O12 125.7(4)
O6 C9 C13 125.1(5)
O12 C9 C13 109.2(4)
C4 C10 C3 108.4(3)
C4 C10 C13 111.0(3)
C3 C10 C13 108.9(3)
C20 C11 C19 118.5(4)
C9 O12 C27 117.9(4)
C9 C13 C8 109.5(4)
C9 C13 C10 112.3(4)
C8 C13 C10 108.3(3)
C8 O15 C30 118.6(5)
C26 C16 C21 117.6(5)
N5 C17 C23 110.0(4)
N7 C18 C4 110.7(4)
C11 C19 C21 119.1(4)
C11 C19 C4 135.0(4)
C21 C19 C4 105.9(4)
C11 C20 C26 122.0(5)
C11 C20 Br1 118.9(4)
C26 C20 Br1 119.2(3)
N7 C21 C16 129.9(5)
N7 C21 C19 108.1(4)
C16 C21 C19 122.0(5)
N5 C22 C24 109.9(4)
C25 C23 C17 111.3(4)
C25 C24 C22 111.6(6)
C23 C25 C24 111.6(5)
C16 C26 C20 120.9(4)
C29 C27 O12 109.9(6)
C32 C30 O15 110.6(7)
C18 N7 H7 120.1
C21 N7 H7 130.8
C4 C10 H10 118.0
C3 C10 H10 104.8
C13 C10 H10 105.4
C20 C11 H11 114.1
C19 C11 H11 127.4
C9 C13 H13 118.2
C8 C13 H13 101.7
C10 C13 H13 106.0
C26 C16 H16 123.3
C21 C16 H16 119.0
N5 C17 H17A 94.9
C23 C17 H17A 132.8
N5 C17 H17B 101.0
C23 C17 H17B 107.5
H17A C17 H17B 106.0
N7 C18 H18 127.1
C4 C18 H18 121.9
N5 C22 H22A 105.6
C24 C22 H22A 105.9
N5 C22 H22B 115.5
C24 C22 H22B 106.6
H22A C22 H22B 113.0
C25 C23 H23A 107.6
C17 C23 H23A 109.4
C25 C23 H23B 109.2
C17 C23 H23B 109.8
H23A C23 H23B 109.5
C25 C24 H24A 108.5
C22 C24 H24A 109.1
C25 C24 H24B 108.6
C22 C24 H24B 109.5
H24A C24 H24B 109.5
C23 C25 H25A 108.9
C24 C25 H25A 108.9
C23 C25 H25B 108.8
C24 C25 H25B 109.1
H25A C25 H25B 109.5
C16 C26 H26 110.6
C20 C26 H26 126.9
C29 C27 H27A 109.7
O12 C27 H27A 110.0
C29 C27 H27B 108.5
O12 C27 H27B 109.2
H27A C27 H27B 109.5
C27 C29 H29A 110.5
C27 C29 H29B 108.4
H29A C29 H29B 109.5
C27 C29 H29C 109.5
H29A C29 H29C 109.5
H29B C29 H29C 109.5
C32 C30 H30A 110.8
O15 C30 H30A 109.8
C32 C30 H30B 107.6
O15 C30 H30B 108.4
H30A C30 H30B 109.5
C30 C32 H32A 111.4
C30 C32 H32B 106.8
H32A C32 H32B 109.5
C30 C32 H32C 110.1
H32A C32 H32C 109.5
H32B C32 H32C 109.5

loop_
_geom_bond_atom_site_label_1
_geom_bond_atom_site_label_2
_geom_bond_distance
Br1 C20 1.886(6)
O2 C3 1.240(5)
C3 N5 1.343(6)
C3 C10 1.533(5)
C4 C18 1.371(6)
C4 C19 1.439(5)
C4 C10 1.512(5)
N5 C17 1.459(6)
N5 C22 1.468(6)
O6 C9 1.195(6)
N7 C18 1.355(6)
N7 C21 1.358(7)
C8 O14 1.193(7)
C8 O15 1.315(6)
C8 C13 1.525(6)
C9 O12 1.334(6)
C9 C13 1.516(6)
C10 C13 1.536(6)
C11 C20 1.390(6)
C11 C19 1.392(6)
O12 C27 1.445(6)
O15 C30 1.470(7)
C16 C26 1.379(10)
C16 C21 1.402(7)
C17 C23 1.524(7)
C19 C21 1.425(6)
C20 C26 1.399(8)
C22 C24 1.517(9)
C23 C25 1.499(8)
C24 C25 1.505(10)
C27 C29 1.430(10)
C30 C32 1.393(13)
N7 H7 0.9600
C10 H10 0.9900
C11 H11 0.9139
C13 H13 0.9802
C16 H16 0.9945
C17 H17A 0.9509
C17 H17B 0.9770
C18 H18 1.0067
C22 H22A 1.2271
C22 H22B 0.8907
C23 H23A 0.9600
C23 H23B 0.9600
C24 H24A 0.9601
C24 H24B 0.9600
C25 H25A 0.9599
C25 H25B 0.9600
C26 H26 1.0381
C27 H27A 0.9599
C27 H27B 0.9600
C29 H29A 0.9599
C29 H29B 0.9599
C29 H29C 0.9601
C30 H30A 0.9601
C30 H30B 0.9599
C32 H32A 0.9601
C32 H32B 0.9599
C32 H32C 0.9600

loop_
_cod_related_entry_id
_cod_related_entry_database
_cod_related_entry_code
1 ChemSpider 9758568
